data_7125842
loop_
_publ_author_name
'Vr\'ana, Jan'
'Samsonov, Maksim A.'
'N\<emec, Vlastimil'
'R\%u\<Zi\<cka, Ale\<s'

_publ_section_title
;
 Access to the most sterically crowded anilines via non-catalysed C-C
 coupling reactions.
;
_journal_issue 16
_journal_name_full 'Chemical communications (Cambridge, England)'
_journal_page_first 2487
_journal_page_last 2490
_journal_paper_doi 10.1039/c9cc09497k
_journal_volume 56
_journal_year 2020
_chemical_formula_sum 'C56 H59 N'
_chemical_formula_weight 746.04
_space_group_crystal_system orthorhombic
_space_group_IT_number 41
_space_group_name_Hall 'A 2 -2ab'
_space_group_name_H-M_alt 'A e a 2'
_atom_sites_solution_hydrogens mixed
_atom_sites_solution_primary dual
_atom_sites_solution_secondary difmap
_audit_creation_method SHELXL-2017/1
_audit_update_record
;
2019-09-30 deposited with the CCDC.	2020-01-21 downloaded from the CCDC.
;
_cell_angle_alpha 90
_cell_angle_beta 90
_cell_angle_gamma 90
_cell_formula_units_Z 4
_cell_length_a 15.828(6)
_cell_length_b 16.995(6)
_cell_length_c 16.819(10)
_cell_measurement_reflns_used 5285
_cell_measurement_temperature 150(2)
_cell_measurement_theta_max 27.32
_cell_measurement_theta_min 2.40
_cell_volume 4524(4)
_computing_cell_refinement 'APEX3 v2016.9-0 (Bruker AXS)'
_computing_data_collection 'Bruker Instrument Service vV6.2.3'
_computing_data_reduction 'SAINT V8.37A (Bruker AXS Inc., 2015)'
_computing_molecular_graphics 'Bruker SHELXTL'
_computing_publication_material 'Bruker SHELXTL'
_computing_structure_refinement 'SHELXL-2017/1 (Sheldrick, 2017)'
_computing_structure_solution 'XT, VERSION 2014/5'
_diffrn_ambient_temperature 150(2)
_diffrn_detector_area_resol_mean 10.4167
_diffrn_measured_fraction_theta_full 0.995
_diffrn_measured_fraction_theta_max 0.993
_diffrn_measurement_device_type 'Bruker D8 - Venture'
_diffrn_measurement_method '\f and \w scans to fill the Ewald sphere'
_diffrn_radiation_type MoK\a
_diffrn_radiation_wavelength 0.71073
_diffrn_reflns_av_R_equivalents 0.0697
_diffrn_reflns_av_unetI/netI 0.0655
_diffrn_reflns_Laue_measured_fraction_full 0.995
_diffrn_reflns_Laue_measured_fraction_max 0.993
_diffrn_reflns_limit_h_max 20
_diffrn_reflns_limit_h_min -19
_diffrn_reflns_limit_k_max 22
_diffrn_reflns_limit_k_min -21
_diffrn_reflns_limit_l_max 21
_diffrn_reflns_limit_l_min -21
_diffrn_reflns_number 19658
_diffrn_reflns_point_group_measured_fraction_full 0.991
_diffrn_reflns_point_group_measured_fraction_max 0.987
_diffrn_reflns_theta_full 25.242
_diffrn_reflns_theta_max 27.530
_diffrn_reflns_theta_min 2.574
_diffrn_source 'sealed X-ray tube'
_exptl_absorpt_coefficient_mu 0.062
_exptl_absorpt_correction_T_max 0.9590
_exptl_absorpt_correction_T_min 0.8359
_exptl_absorpt_correction_type multi-scan
_exptl_absorpt_process_details
;
SADABS-2016/2 - Bruker AXS area detector
scaling and absorption correction
;
_exptl_crystal_colour colorless
_exptl_crystal_density_diffrn 1.095
_exptl_crystal_description prism
_exptl_crystal_F_000 1608
_exptl_crystal_size_max 0.519
_exptl_crystal_size_mid 0.398
_exptl_crystal_size_min 0.295
_refine_diff_density_max 0.197
_refine_diff_density_min -0.237
_refine_diff_density_rms 0.043
_refine_ls_abs_structure_details
;
 Flack x determined using 1538 quotients [(I+)-(I-)]/[(I+)+(I-)]
 (Parsons, Flack and Wagner, Acta Cryst. B69 (2013) 249-259).
  The Flack parameter was deleted because the 
 value (-4.0(10)) does not match the valid range
;
_refine_ls_extinction_method none
_refine_ls_goodness_of_fit_ref 1.040
_refine_ls_hydrogen_treatment mixed
_refine_ls_matrix_type full
_refine_ls_number_parameters 269
_refine_ls_number_reflns 5150
_refine_ls_number_restraints 1
_refine_ls_restrained_S_all 1.040
_refine_ls_R_factor_all 0.0778
_refine_ls_R_factor_gt 0.0544
_refine_ls_shift/su_max 0.000
_refine_ls_shift/su_mean 0.000
_refine_ls_structure_factor_coef Fsqd
_refine_ls_weighting_details 'w=1/[\s^2^(Fo^2^)+(0.0561P)^2^+1.7478P] where P=(Fo^2^+2Fc^2^)/3'
_refine_ls_weighting_scheme calc
_refine_ls_wR_factor_gt 0.1118
_refine_ls_wR_factor_ref 0.1219
_reflns_Friedel_coverage 0.921
_reflns_Friedel_fraction_full 0.987
_reflns_Friedel_fraction_max 0.981
_reflns_number_gt 4089
_reflns_number_total 5150
_reflns_threshold_expression 'I > 2\s(I)'
_cod_data_source_file c9cc09497k2.cif
_cod_data_source_block jvr190225N2
_cod_depositor_comments 'Adding full bibliography for 7125838--7125846.cif.'
_cod_original_sg_symbol_Hall 'A 2 -2ac'
_cod_original_sg_symbol_H-M 'A b a 2'
_cod_database_code 7125842
_shelx_shelxl_version_number 2017/1
_shelx_space_group_comment
;
The symmetry employed for this shelxl refinement is uniquely defined
by the following loop, which should always be used as a source of
symmetry information in preference to the above space-group names.
They are only intended as comments.
;
_shelx_estimated_absorpt_t_min 0.969
_shelx_estimated_absorpt_t_max 0.982
_exptl_absorpt_special_details
;
The ratio of minimum to maximum
apparent transmission was 0.872
;

loop_
_space_group_symop_operation_xyz
'x, y, z'
'-x, -y, z'
'x+1/2, -y+1/2, z'
'-x+1/2, y+1/2, z'
'x, y+1/2, z+1/2'
'-x, -y+1/2, z+1/2'
'x+1/2, -y+1, z+1/2'
'-x+1/2, y+1, z+1/2'

loop_
_atom_site_label
_atom_site_type_symbol
_atom_site_fract_x
_atom_site_fract_y
_atom_site_fract_z
_atom_site_U_iso_or_equiv
_atom_site_adp_type
_atom_site_occupancy
_atom_site_site_symmetry_order
_atom_site_calc_flag
_atom_site_refinement_flags_posn
_atom_site_refinement_flags_adp
_atom_site_refinement_flags_occupancy
N1 N 0.500000 0.500000 0.4502(2) 0.0215(7) Uani 1 2 d S T P
H1 H 0.523(2) 0.460(2) 0.425(2) 0.043(11) Uiso 1 1 d . . .
C1 C 0.500000 0.500000 0.5321(2) 0.0163(8) Uani 1 2 d S T P
C2 C 0.46471(16) 0.56478(16) 0.57463(16) 0.0167(6) Uani 1 1 d . . .
C3 C 0.46446(19) 0.56202(17) 0.65729(18) 0.0241(7) Uani 1 1 d . . .
H3 H 0.439213 0.603837 0.686278 0.029 Uiso 1 1 calc R U .
C4 C 0.500000 0.500000 0.6980(3) 0.0324(11) Uani 1 2 d S T P
H4 H 0.500000 0.500000 0.754522 0.039 Uiso 1 2 calc R U P
C5 C 0.42191(15) 0.63435(16) 0.53081(17) 0.0162(6) Uani 1 1 d . . .
C6 C 0.39087(16) 0.69835(16) 0.59071(16) 0.0174(6) Uani 1 1 d . . .
C8 C 0.28301(19) 0.7786(2) 0.6538(2) 0.0293(7) Uani 1 1 d . . .
C7 C 0.30687(18) 0.71802(18) 0.60204(18) 0.0223(6) Uani 1 1 d . . .
H7 H 0.264453 0.689800 0.574043 0.027 Uiso 1 1 calc R U .
C9 C 0.34463(19) 0.81990(19) 0.69433(19) 0.0269(7) Uani 1 1 d . . .
H9 H 0.328665 0.860496 0.730138 0.032 Uiso 1 1 calc R U .
C10 C 0.43015(19) 0.80272(17) 0.68323(18) 0.0252(7) Uani 1 1 d . . .
C11 C 0.45152(17) 0.74236(17) 0.63154(18) 0.0217(6) Uani 1 1 d . . .
H11 H 0.509553 0.730489 0.623576 0.026 Uiso 1 1 calc R U .
C12 C 0.1914(2) 0.7988(3) 0.6647(3) 0.0502(11) Uani 1 1 d . . .
H12A H 0.183370 0.855456 0.656899 0.075 Uiso 1 1 calc R U .
H12B H 0.173502 0.784302 0.718529 0.075 Uiso 1 1 calc R U .
H12C H 0.157398 0.769835 0.625735 0.075 Uiso 1 1 calc R U .
C13 C 0.4968(2) 0.8496(2) 0.7262(2) 0.0394(9) Uani 1 1 d . . .
H13A H 0.549474 0.819439 0.728043 0.059 Uiso 1 1 calc R U .
H13B H 0.477714 0.860689 0.780539 0.059 Uiso 1 1 calc R U .
H13C H 0.506440 0.899326 0.698083 0.059 Uiso 1 1 calc R U .
C14 C 0.34627(16) 0.59888(16) 0.48433(17) 0.0189(6) Uani 1 1 d . . .
C15 C 0.28746(18) 0.55359(19) 0.52644(19) 0.0252(7) Uani 1 1 d . . .
H15 H 0.295480 0.545388 0.581802 0.030 Uiso 1 1 calc R U .
C16 C 0.21803(18) 0.52053(19) 0.4895(2) 0.0294(7) Uani 1 1 d . . .
C17 C 0.20876(18) 0.52932(18) 0.4079(2) 0.0290(7) Uani 1 1 d . . .
H17 H 0.161425 0.506235 0.382172 0.035 Uiso 1 1 calc R U .
C18 C 0.26698(19) 0.57098(18) 0.36319(19) 0.0253(7) Uani 1 1 d . . .
C19 C 0.33518(16) 0.60643(17) 0.40293(18) 0.0198(6) Uani 1 1 d . . .
H19 H 0.374775 0.636398 0.373187 0.024 Uiso 1 1 calc R U .
C20 C 0.1526(2) 0.4757(3) 0.5380(3) 0.0484(10) Uani 1 1 d . . .
H20A H 0.145076 0.422937 0.515588 0.073 Uiso 1 1 calc R U .
H20B H 0.098613 0.503972 0.536493 0.073 Uiso 1 1 calc R U .
H20C H 0.171844 0.471349 0.593217 0.073 Uiso 1 1 calc R U .
C21 C 0.2587(2) 0.5782(2) 0.2740(2) 0.0405(9) Uani 1 1 d . . .
H21A H 0.312959 0.565594 0.248988 0.061 Uiso 1 1 calc R U .
H21B H 0.242470 0.632170 0.260285 0.061 Uiso 1 1 calc R U .
H21C H 0.215400 0.541592 0.254993 0.061 Uiso 1 1 calc R U .
C22 C 0.48421(17) 0.68006(16) 0.47686(17) 0.0182(6) Uani 1 1 d . . .
C23 C 0.45417(18) 0.74687(18) 0.43781(18) 0.0225(6) Uani 1 1 d . . .
H23 H 0.396040 0.760093 0.442196 0.027 Uiso 1 1 calc R U .
C24 C 0.5069(2) 0.79460(17) 0.3927(2) 0.0273(7) Uani 1 1 d . . .
C25 C 0.5920(2) 0.77450(19) 0.3868(2) 0.0308(8) Uani 1 1 d . . .
H25 H 0.628673 0.806498 0.355947 0.037 Uiso 1 1 calc R U .
C26 C 0.62401(18) 0.70897(19) 0.42487(19) 0.0261(7) Uani 1 1 d . . .
C27 C 0.56977(17) 0.66271(17) 0.47058(18) 0.0217(6) Uani 1 1 d . . .
H27 H 0.591793 0.618365 0.498030 0.026 Uiso 1 1 calc R U .
C28 C 0.4723(3) 0.8661(2) 0.3519(2) 0.0440(10) Uani 1 1 d . . .
H28A H 0.506327 0.912114 0.366349 0.066 Uiso 1 1 calc R U .
H28B H 0.413678 0.874474 0.368582 0.066 Uiso 1 1 calc R U .
H28C H 0.474344 0.858417 0.294210 0.066 Uiso 1 1 calc R U .
C29 C 0.71619(19) 0.6871(2) 0.4173(2) 0.0401(9) Uani 1 1 d . . .
H29A H 0.720987 0.634141 0.394724 0.060 Uiso 1 1 calc R U .
H29B H 0.742720 0.688143 0.469944 0.060 Uiso 1 1 calc R U .
H29C H 0.744647 0.724869 0.382345 0.060 Uiso 1 1 calc R U .

loop_
_atom_site_aniso_label
_atom_site_aniso_U_11
_atom_site_aniso_U_22
_atom_site_aniso_U_33
_atom_site_aniso_U_23
_atom_site_aniso_U_13
_atom_site_aniso_U_12
N1 0.0263(18) 0.0235(19) 0.0146(18) 0.000 0.000 0.0047(15)
C1 0.0111(16) 0.023(2) 0.0150(19) 0.000 0.000 -0.0041(14)
C2 0.0157(13) 0.0176(14) 0.0168(14) 0.0021(11) -0.0019(11) -0.0039(10)
C3 0.0377(17) 0.0163(15) 0.0183(15) -0.0030(12) 0.0019(14) 0.0027(12)
C4 0.063(3) 0.023(2) 0.011(2) 0.000 0.000 0.007(2)
C5 0.0149(12) 0.0183(14) 0.0153(14) 0.0016(12) 0.0018(11) -0.0004(10)
C6 0.0204(14) 0.0173(14) 0.0145(14) 0.0047(11) 0.0013(11) 0.0003(10)
C8 0.0268(15) 0.0384(19) 0.0226(16) 0.0027(14) 0.0033(13) 0.0081(14)
C7 0.0204(14) 0.0282(16) 0.0183(16) 0.0028(13) 0.0001(11) -0.0013(11)
C9 0.0327(16) 0.0254(16) 0.0226(16) -0.0006(13) 0.0037(13) 0.0071(13)
C10 0.0320(16) 0.0194(15) 0.0240(17) 0.0016(13) -0.0032(13) 0.0013(12)
C11 0.0179(13) 0.0206(15) 0.0265(16) 0.0019(12) -0.0003(12) 0.0017(11)
C12 0.0267(17) 0.075(3) 0.049(2) -0.017(2) 0.0023(17) 0.0142(18)
C13 0.0408(19) 0.036(2) 0.042(2) -0.0133(17) -0.0029(17) -0.0034(15)
C14 0.0193(13) 0.0167(14) 0.0206(16) 0.0004(12) -0.0006(12) 0.0014(10)
C15 0.0252(14) 0.0295(16) 0.0210(16) 0.0026(13) -0.0004(12) -0.0048(12)
C16 0.0232(15) 0.0286(17) 0.0363(19) 0.0045(15) 0.0010(14) -0.0068(12)
C17 0.0204(14) 0.0311(17) 0.0354(19) -0.0012(15) -0.0109(13) -0.0053(12)
C18 0.0253(15) 0.0257(16) 0.0249(17) 0.0016(13) -0.0077(13) 0.0042(12)
C19 0.0186(13) 0.0205(14) 0.0204(15) 0.0025(12) 0.0007(11) 0.0014(11)
C20 0.0366(19) 0.058(3) 0.051(2) 0.014(2) -0.0014(19) -0.0259(18)
C21 0.0377(19) 0.055(2) 0.029(2) 0.0009(17) -0.0117(16) -0.0036(17)
C22 0.0222(13) 0.0182(14) 0.0143(13) 0.0007(11) 0.0013(11) -0.0048(11)
C23 0.0246(14) 0.0235(15) 0.0195(15) -0.0005(12) 0.0019(12) -0.0014(11)
C24 0.0395(17) 0.0200(15) 0.0226(16) -0.0001(13) 0.0054(14) -0.0030(13)
C25 0.0346(17) 0.0276(17) 0.0301(18) 0.0002(14) 0.0097(14) -0.0140(14)
C26 0.0237(15) 0.0305(17) 0.0243(17) -0.0036(13) 0.0024(12) -0.0094(13)
C27 0.0216(14) 0.0237(15) 0.0200(15) -0.0001(13) -0.0019(11) -0.0026(11)
C28 0.058(2) 0.032(2) 0.042(2) 0.0167(17) 0.0143(18) 0.0050(18)
C29 0.0231(16) 0.049(2) 0.048(2) 0.0037(18) 0.0056(16) -0.0094(15)

loop_
_atom_type_symbol
_atom_type_description
_atom_type_scat_dispersion_real
_atom_type_scat_dispersion_imag
_atom_type_scat_source
C C 0.0033 0.0016 'International Tables Vol C Tables 4.2.6.8 and 6.1.1.4'
H H 0.0000 0.0000 'International Tables Vol C Tables 4.2.6.8 and 6.1.1.4'
N N 0.0061 0.0033 'International Tables Vol C Tables 4.2.6.8 and 6.1.1.4'

loop_
_geom_angle_atom_site_label_1
_geom_angle_atom_site_label_2
_geom_angle_atom_site_label_3
_geom_angle
_geom_angle_site_symmetry_1
_geom_angle_site_symmetry_3
C1 N1 H1 119(2) . .
C1 N1 H1 119(2) . 2_665
H1 N1 H1 123(5) . 2_665
N1 C1 C2 120.10(17) . .
N1 C1 C2 120.10(17) . 2_665
C2 C1 C2 119.8(3) . 2_665
C3 C2 C1 118.4(3) . .
C3 C2 C5 120.0(3) . .
C1 C2 C5 121.4(2) . .
C4 C3 C2 121.5(3) . .
C4 C3 H3 119.3 . .
C2 C3 H3 119.3 . .
C3 C4 C3 120.3(4) 2_665 .
C3 C4 H4 119.8 2_665 .
C3 C4 H4 119.8 . .
C22 C5 C2 112.5(2) . .
C22 C5 C14 113.0(2) . .
C2 C5 C14 106.3(2) . .
C22 C5 C6 103.2(2) . .
C2 C5 C6 111.2(2) . .
C14 C5 C6 110.7(2) . .
C7 C6 C11 117.6(3) . .
C7 C6 C5 124.0(2) . .
C11 C6 C5 118.3(2) . .
C9 C8 C7 119.3(3) . .
C9 C8 C12 120.3(3) . .
C7 C8 C12 120.3(3) . .
C6 C7 C8 121.5(3) . .
C6 C7 H7 119.3 . .
C8 C7 H7 119.3 . .
C8 C9 C10 120.8(3) . .
C8 C9 H9 119.6 . .
C10 C9 H9 119.6 . .
C11 C10 C9 118.3(3) . .
C11 C10 C13 121.5(3) . .
C9 C10 C13 120.2(3) . .
C10 C11 C6 122.5(3) . .
C10 C11 H11 118.8 . .
C6 C11 H11 118.8 . .
C8 C12 H12A 109.5 . .
C8 C12 H12B 109.5 . .
H12A C12 H12B 109.5 . .
C8 C12 H12C 109.5 . .
H12A C12 H12C 109.5 . .
H12B C12 H12C 109.5 . .
C10 C13 H13A 109.5 . .
C10 C13 H13B 109.5 . .
H13A C13 H13B 109.5 . .
C10 C13 H13C 109.5 . .
H13A C13 H13C 109.5 . .
H13B C13 H13C 109.5 . .
C19 C14 C15 117.8(3) . .
C19 C14 C5 124.0(2) . .
C15 C14 C5 118.2(3) . .
C16 C15 C14 121.6(3) . .
C16 C15 H15 119.2 . .
C14 C15 H15 119.2 . .
C15 C16 C17 119.0(3) . .
C15 C16 C20 120.2(3) . .
C17 C16 C20 120.8(3) . .
C18 C17 C16 121.4(3) . .
C18 C17 H17 119.3 . .
C16 C17 H17 119.3 . .
C17 C18 C19 118.2(3) . .
C17 C18 C21 121.6(3) . .
C19 C18 C21 120.2(3) . .
C14 C19 C18 121.8(3) . .
C14 C19 H19 119.1 . .
C18 C19 H19 119.1 . .
C16 C20 H20A 109.5 . .
C16 C20 H20B 109.5 . .
H20A C20 H20B 109.5 . .
C16 C20 H20C 109.5 . .
H20A C20 H20C 109.5 . .
H20B C20 H20C 109.5 . .
C18 C21 H21A 109.5 . .
C18 C21 H21B 109.5 . .
H21A C21 H21B 109.5 . .
C18 C21 H21C 109.5 . .
H21A C21 H21C 109.5 . .
H21B C21 H21C 109.5 . .
C27 C22 C23 118.0(3) . .
C27 C22 C5 123.9(2) . .
C23 C22 C5 117.8(2) . .
C24 C23 C22 121.8(3) . .
C24 C23 H23 119.1 . .
C22 C23 H23 119.1 . .
C23 C24 C25 118.5(3) . .
C23 C24 C28 120.2(3) . .
C25 C24 C28 121.3(3) . .
C26 C25 C24 121.3(3) . .
C26 C25 H25 119.3 . .
C24 C25 H25 119.3 . .
C25 C26 C27 118.9(3) . .
C25 C26 C29 120.9(3) . .
C27 C26 C29 120.1(3) . .
C22 C27 C26 121.5(3) . .
C22 C27 H27 119.3 . .
C26 C27 H27 119.3 . .
C24 C28 H28A 109.5 . .
C24 C28 H28B 109.5 . .
H28A C28 H28B 109.5 . .
C24 C28 H28C 109.5 . .
H28A C28 H28C 109.5 . .
H28B C28 H28C 109.5 . .
C26 C29 H29A 109.5 . .
C26 C29 H29B 109.5 . .
H29A C29 H29B 109.5 . .
C26 C29 H29C 109.5 . .
H29A C29 H29C 109.5 . .
H29B C29 H29C 109.5 . .

loop_
_geom_bond_atom_site_label_1
_geom_bond_atom_site_label_2
_geom_bond_distance
_geom_bond_site_symmetry_2
N1 C1 1.377(5) .
N1 H1 0.88(4) .
N1 H1 0.88(4) 2_665
C1 C2 1.427(3) .
C1 C2 1.427(3) 2_665
C2 C3 1.391(4) .
C2 C5 1.549(4) .
C3 C4 1.377(4) .
C3 H3 0.9500 .
C4 H4 0.9500 .
C5 C22 1.549(4) .
C5 C14 1.552(4) .
C5 C6 1.562(4) .
C6 C7 1.384(4) .
C6 C11 1.397(4) .
C8 C9 1.382(5) .
C8 C7 1.400(4) .
C8 C12 1.502(5) .
C7 H7 0.9500 .
C9 C10 1.397(4) .
C9 H9 0.9500 .
C10 C11 1.387(4) .
C10 C13 1.507(4) .
C11 H11 0.9500 .
C12 H12A 0.9800 .
C12 H12B 0.9800 .
C12 H12C 0.9800 .
C13 H13A 0.9800 .
C13 H13B 0.9800 .
C13 H13C 0.9800 .
C14 C19 1.386(4) .
C14 C15 1.400(4) .
C15 C16 1.382(4) .
C15 H15 0.9500 .
C16 C17 1.388(5) .
C16 C20 1.524(5) .
C17 C18 1.384(4) .
C17 H17 0.9500 .
C18 C19 1.405(4) .
C18 C21 1.510(5) .
C19 H19 0.9500 .
C20 H20A 0.9800 .
C20 H20B 0.9800 .
C20 H20C 0.9800 .
C21 H21A 0.9800 .
C21 H21B 0.9800 .
C21 H21C 0.9800 .
C22 C27 1.390(4) .
C22 C23 1.395(4) .
C23 C24 1.390(4) .
C23 H23 0.9500 .
C24 C25 1.392(5) .
C24 C28 1.498(5) .
C25 C26 1.381(5) .
C25 H25 0.9500 .
C26 C27 1.395(4) .
C26 C29 1.511(4) .
C27 H27 0.9500 .
C28 H28A 0.9800 .
C28 H28B 0.9800 .
C28 H28C 0.9800 .
C29 H29A 0.9800 .
C29 H29B 0.9800 .
C29 H29C 0.9800 .
